data_4103704
loop_
_publ_author_name
'Sun Woo Kim'
'Hong Young Chang'
'P. Shiv Halasyamani'

_publ_section_title
;
 Selective Pure-Phase Synthesis of the Multiferroic BaMF4 (M = Mg, Mn, Co,
 Ni, and Zn) Family
;
_journal_name_full 'Journal of the American Chemical Society'
_journal_page_first 17684
_journal_page_last 17685
_journal_paper_doi 10.1021/ja108965s
_journal_volume 132
_journal_year 2010
_chemical_absolute_configuration unk
_chemical_formula_sum 'Ba Co F4'
_chemical_formula_weight 272.27
_chemical_name_systematic
;
 ?
;
_space_group_IT_number 36
_symmetry_cell_setting orthorhombic
_symmetry_space_group_name_Hall 'C 2c -2'
_symmetry_space_group_name_H-M 'C m c 21'
_atom_sites_solution_hydrogens geom
_atom_sites_solution_primary direct
_atom_sites_solution_secondary difmap
_audit_conform_dict_location ftp://ftp.iucr.org/pub/cif_core.dic
_audit_conform_dict_name cif_core.dic
_audit_conform_dict_version 2.3
_audit_creation_date 2010-10-04T12:32:38-00:00
_audit_creation_method 'WinGX routine CIF_UPDATE'
_cell_angle_alpha 90
_cell_angle_beta 90
_cell_angle_gamma 90
_cell_formula_units_Z 4
_cell_length_a 4.2173(4)
_cell_length_b 14.6573(14)
_cell_length_c 5.8656(6)
_cell_measurement_temperature 296(2)
_cell_volume 362.58(6)
_computing_structure_refinement 'SHELXL-97 (Sheldrick, 1997)'
_diffrn_ambient_temperature 296(2)
_diffrn_measured_fraction_theta_full 0.934
_diffrn_measured_fraction_theta_max 0.934
_diffrn_radiation_monochromator graphite
_diffrn_radiation_type MoK\a
_diffrn_radiation_wavelength 0.71073
_diffrn_reflns_av_R_equivalents 0.0248
_diffrn_reflns_av_unetI/netI 0.0206
_diffrn_reflns_limit_h_max 5
_diffrn_reflns_limit_h_min -3
_diffrn_reflns_limit_k_max 18
_diffrn_reflns_limit_k_min -15
_diffrn_reflns_limit_l_max 7
_diffrn_reflns_limit_l_min -7
_diffrn_reflns_number 1108
_diffrn_reflns_theta_full 28.83
_diffrn_reflns_theta_max 28.83
_diffrn_reflns_theta_min 2.78
_exptl_absorpt_coefficient_mu 15.297
_exptl_absorpt_correction_type none
_exptl_crystal_density_diffrn 4.988
_exptl_crystal_density_method 'not measured'
_exptl_crystal_F_000 476
_refine_diff_density_max 0.794
_refine_diff_density_min -0.775
_refine_diff_density_rms 0.292
_refine_ls_abs_structure_details 'Flack H D (1983), Acta Cryst. A39, 876-881'
_refine_ls_abs_structure_Flack 0.65(5)
_refine_ls_extinction_coef 0.0183(9)
_refine_ls_extinction_expression Fc^*^=kFc[1+0.001xFc^2^\l^3^/sin(2\q)]^-1/4^
_refine_ls_extinction_method SHELXL
_refine_ls_goodness_of_fit_ref 1.158
_refine_ls_hydrogen_treatment mixed
_refine_ls_matrix_type full
_refine_ls_number_parameters 39
_refine_ls_number_reflns 454
_refine_ls_number_restraints 1
_refine_ls_restrained_S_all 1.156
_refine_ls_R_factor_all 0.0161
_refine_ls_R_factor_gt 0.016
_refine_ls_shift/su_max 0
_refine_ls_shift/su_mean 0
_refine_ls_structure_factor_coef Fsqd
_refine_ls_weighting_details 'calc w=1/[\s^2^(Fo^2^)+(0.0248P)^2^+0.0628P] where P=(Fo^2^+2Fc^2^)/3'
_refine_ls_weighting_scheme calc
_refine_ls_wR_factor_gt 0.0412
_refine_ls_wR_factor_ref 0.0413
_reflns_number_gt 449
_reflns_number_total 454
_reflns_threshold_expression >2sigma(I)
_cod_data_source_file ja108965s_si_003_2.cif
_cod_data_source_block bacof4
_cod_database_code 4103704

loop_
_symmetry_equiv_pos_as_xyz
'x, y, z'
'-x, -y, z+1/2'
'x, -y, z+1/2'
'-x, y, z'
'x+1/2, y+1/2, z'
'-x+1/2, -y+1/2, z+1/2'
'x+1/2, -y+1/2, z+1/2'
'-x+1/2, y+1/2, z'

loop_
_atom_site_label
_atom_site_type_symbol
_atom_site_fract_x
_atom_site_fract_y
_atom_site_fract_z
_atom_site_U_iso_or_equiv
_atom_site_adp_type
_atom_site_occupancy
_atom_site_symmetry_multiplicity
_atom_site_calc_flag
_atom_site_refinement_flags
Ba Ba 0 0.14761(2) 0.96412(7) 0.01639(17) Uani 1 2 d S
Co Co 0 0.58712(5) 0.50364(15) 0.0103(2) Uani 1 2 d S
F1 F 0 0.3004(3) 0.2033(7) 0.0170(10) Uani 1 2 d S
F2 F 0 0.3332(3) 0.7283(8) 0.0183(9) Uani 1 2 d S
F3 F 0 0.5284(3) 0.8245(7) 0.0201(9) Uani 1 2 d S
F4 F 0 -0.0796(3) 0.0102(9) 0.0275(12) Uani 1 2 d S

loop_
_atom_site_aniso_label
_atom_site_aniso_U_11
_atom_site_aniso_U_22
_atom_site_aniso_U_33
_atom_site_aniso_U_23
_atom_site_aniso_U_13
_atom_site_aniso_U_12
Ba 0.0088(2) 0.0238(2) 0.0166(2) -0.00749(17) 0 0
Co 0.0098(3) 0.0119(4) 0.0092(5) -0.0007(3) 0 0
F1 0.020(2) 0.017(2) 0.014(2) 0.0022(19) 0 0
F2 0.016(2) 0.028(2) 0.011(2) -0.0045(16) 0 0
F3 0.0256(19) 0.015(2) 0.020(2) 0.0045(17) 0 0
F4 0.0115(17) 0.045(3) 0.026(3) 0.0114(19) 0 0

loop_
_atom_type_symbol
_atom_type_description
_atom_type_scat_dispersion_real
_atom_type_scat_dispersion_imag
_atom_type_scat_source
F F 0.0171 0.0103 'International Tables Vol C Tables 4.2.6.8 and 6.1.1.4'
Co Co 0.3494 0.9721 'International Tables Vol C Tables 4.2.6.8 and 6.1.1.4'
Ba Ba -0.3244 2.2819 'International Tables Vol C Tables 4.2.6.8 and 6.1.1.4'

loop_
_geom_angle_atom_site_label_1
_geom_angle_atom_site_label_2
_geom_angle_atom_site_label_3
_geom_angle
_geom_angle_site_symmetry_1
_geom_angle_site_symmetry_3
F2 Ba F2 106.49(16) 6 6_455
F2 Ba F1 66.22(11) 6 1_556
F2 Ba F1 66.22(11) 6_455 1_556
F2 Ba F1 157.56(14) 6 6_455
F2 Ba F1 71.30(11) 6_455 6_455
F1 Ba F1 93.52(5) 1_556 6_455
F2 Ba F1 71.30(11) 6 6
F2 Ba F1 157.56(14) 6_455 6
F1 Ba F1 93.52(5) 1_556 6
F1 Ba F1 101.96(14) 6_455 6
F2 Ba F4 126.08(8) 6 2
F2 Ba F4 126.08(8) 6_455 2
F1 Ba F4 142.59(13) 1_556 2
F1 Ba F4 64.57(9) 6_455 2
F1 Ba F4 64.57(9) 6 2
F2 Ba F3 145.61(13) 6 5_445
F2 Ba F3 69.08(12) 6_455 5_445
F1 Ba F3 132.07(7) 1_556 5_445
F1 Ba F3 55.72(11) 6_455 5_445
F1 Ba F3 125.68(11) 6 5_445
F4 Ba F3 61.14(10) 2 5_445
F2 Ba F3 69.08(12) 6 5_545
F2 Ba F3 145.61(13) 6_455 5_545
F1 Ba F3 132.07(7) 1_556 5_545
F1 Ba F3 125.68(11) 6_455 5_545
F1 Ba F3 55.72(11) 6 5_545
F4 Ba F3 61.14(10) 2 5_545
F3 Ba F3 95.10(13) 5_445 5_545
F2 Ba F2 99.88(7) 6 .
F2 Ba F2 99.88(7) 6_455 .
F1 Ba F2 59.02(13) 1_556 .
F1 Ba F2 59.63(9) 6_455 .
F1 Ba F2 59.63(9) 6 .
F4 Ba F2 83.57(13) 2 .
F3 Ba F2 114.51(9) 5_445 .
F3 Ba F2 114.51(10) 5_545 .
F2 Ba F4 93.38(12) 6 1_556
F2 Ba F4 93.38(12) 6_455 1_556
F1 Ba F4 143.30(12) 1_556 1_556
F1 Ba F4 108.99(9) 6_455 1_556
F1 Ba F4 108.99(9) 6 1_556
F4 Ba F4 74.11(9) 2 1_556
F3 Ba F4 54.13(8) 5_445 1_556
F3 Ba F4 54.13(8) 5_545 1_556
F2 Ba F4 157.69(13) . 1_556
F2 Ba F4 57.97(9) 6 2_556
F2 Ba F4 57.97(9) 6_455 2_556
F1 Ba F4 75.22(12) 1_556 2_556
F1 Ba F4 128.43(7) 6_455 2_556
F1 Ba F4 128.43(7) 6 2_556
F4 Ba F4 142.19(16) 2 2_556
F3 Ba F4 95.28(10) 5_445 2_556
F3 Ba F4 95.28(10) 5_545 2_556
F2 Ba F4 134.24(11) . 2_556
F4 Ba F4 68.07(11) 1_556 2_556
F2 Ba Co 162.44(9) 6 5_445
F2 Ba Co 89.93(8) 6_455 5_445
F1 Ba Co 128.13(6) 1_556 5_445
F1 Ba Co 34.65(9) 6_455 5_445
F1 Ba Co 95.92(7) 6 5_445
F4 Ba Co 36.632(11) 2 5_445
F3 Ba Co 35.78(9) 5_445 5_445
F3 Ba Co 93.89(8) 5_545 5_445
F2 Ba Co 82.96(7) . 5_445
F4 Ba Co 79.17(7) 1_556 5_445
F4 Ba Co 130.86(5) 2_556 5_445
F2 Co F3 94.06(19) 2_564 2_564
F2 Co F1 89.52(19) 2_564 2_565
F3 Co F1 176.4(2) 2_564 2_565
F2 Co F3 168.68(18) 2_564 .
F3 Co F3 97.25(8) 2_564 .
F1 Co F3 79.16(18) 2_565 .
F2 Co F4 92.60(15) 2_564 6
F3 Co F4 88.01(11) 2_564 6
F1 Co F4 91.83(12) 2_565 6
F3 Co F4 87.81(15) . 6
F2 Co F4 92.60(15) 2_564 6_455
F3 Co F4 88.01(11) 2_564 6_455
F1 Co F4 91.83(12) 2_565 6_455
F3 Co F4 87.81(15) . 6_455
F4 Co F4 173.7(3) 6 6_455
F2 Co Ba 118.14(11) 2_564 5
F3 Co Ba 127.96(9) 2_564 5
F1 Co Ba 49.74(8) 2_565 5
F3 Co Ba 53.84(8) . 5
F4 Co Ba 53.44(13) 6 5
F4 Co Ba 126.44(14) 6_455 5
F2 Co Ba 118.14(11) 2_564 5_455
F3 Co Ba 127.96(9) 2_564 5_455
F1 Co Ba 49.74(8) 2_565 5_455
F3 Co Ba 53.84(8) . 5_455
F4 Co Ba 126.44(14) 6 5_455
F4 Co Ba 53.44(13) 6_455 5_455
Ba Co Ba 73.13(2) 5 5_455
F2 Co Ba 50.72(14) 2_564 2_564
F3 Co Ba 144.78(14) 2_564 2_564
F1 Co Ba 38.81(12) 2_565 2_564
F3 Co Ba 117.97(12) . 2_564
F4 Co Ba 93.05(13) 6 2_564
F4 Co Ba 93.05(13) 6_455 2_564
Ba Co Ba 78.193(15) 5 2_564
Ba Co Ba 78.193(15) 5_455 2_564
F2 Co Ba 37.84(7) 2_564 5_454
F3 Co Ba 76.45(11) 2_564 5_454
F1 Co Ba 106.52(10) 2_565 5_454
F3 Co Ba 146.25(3) . 5_454
F4 Co Ba 124.46(15) 6 5_454
F4 Co Ba 59.16(15) 6_455 5_454
Ba Co Ba 152.04(3) 5 5_454
Ba Co Ba 103.879(11) 5_455 5_454
Ba Co Ba 74.045(15) 2_564 5_454
F2 Co Ba 37.84(7) 2_564 5_554
F3 Co Ba 76.45(11) 2_564 5_554
F1 Co Ba 106.52(10) 2_565 5_554
F3 Co Ba 146.25(3) . 5_554
F4 Co Ba 59.16(15) 6 5_554
F4 Co Ba 124.46(15) 6_455 5_554
Ba Co Ba 103.879(11) 5 5_554
Ba Co Ba 152.04(3) 5_455 5_554
Ba Co Ba 74.045(15) 2_564 5_554
Ba Co Ba 65.370(17) 5_454 5_554
F2 Co Ba 116.89(12) 2_564 6_454
F3 Co Ba 41.10(8) 2_564 6_454
F1 Co Ba 136.64(8) 2_565 6_454
F3 Co Ba 72.45(10) . 6_454
F4 Co Ba 118.52(12) 6 6_454
F4 Co Ba 55.65(12) 6_455 6_454
Ba Co Ba 124.60(3) 5 6_454
Ba Co Ba 86.914(14) 5_455 6_454
Ba Co Ba 147.809(9) 2_564 6_454
Ba Co Ba 82.244(14) 5_454 6_454
Ba Co Ba 115.37(2) 5_554 6_454
Co F1 Ba 112.54(17) 2_564 1_554
Co F1 Ba 95.60(12) 2_564 6_554
Ba F1 Ba 122.48(9) 1_554 6_554
Co F1 Ba 95.60(12) 2_564 6_454
Ba F1 Ba 122.48(9) 1_554 6_454
Ba F1 Ba 101.96(14) 6_554 6_454
Co F2 Ba 114.49(13) 2_565 6_454
Co F2 Ba 114.49(13) 2_565 6_554
Ba F2 Ba 106.49(16) 6_454 6_554
Co F2 Ba 98.92(17) 2_565 .
Ba F2 Ba 111.23(12) 6_454 .
Ba F2 Ba 111.23(12) 6_554 .
Co F3 Co 146.4(2) 2_565 .
Co F3 Ba 111.61(13) 2_565 5
Co F3 Ba 90.38(11) . 5
Co F3 Ba 111.61(13) 2_565 5_455
Co F3 Ba 90.38(11) . 5_455
Ba F3 Ba 95.10(13) 5 5_455
Co F3 Ba 74.14(11) 2_565 6_454
Co F3 Ba 77.56(11) . 6_454
Ba F3 Ba 161.32(12) 5 6_454
Ba F3 Ba 99.14(4) 5_455 6_454
Co F3 Ba 74.14(11) 2_565 6_554
Co F3 Ba 77.56(11) . 6_554
Ba F3 Ba 99.14(4) 5 6_554
Ba F3 Ba 161.32(12) 5_455 6_554
Ba F3 Ba 64.60(7) 6_454 6_554
Co F4 Co 173.7(3) 6_454 6_554
Co F4 Ba 89.93(13) 6_454 2_554
Co F4 Ba 89.93(13) 6_554 2_554
Co F4 Ba 92.90(12) 6_454 1_554
Co F4 Ba 92.90(12) 6_554 1_554
Ba F4 Ba 115.17(17) 2_554 1_554
Co F4 Ba 88.11(15) 6_454 2_553
Co F4 Ba 88.11(15) 6_554 2_553
Ba F4 Ba 142.19(16) 2_554 2_553
Ba F4 Ba 102.65(12) 1_554 2_553
Co F4 Ba 59.19(10) 6_454 5_444
Co F4 Ba 114.69(15) 6_554 5_444
Ba F4 Ba 75.30(8) 2_554 5_444
Ba F4 Ba 151.07(4) 1_554 5_444
Ba F4 Ba 71.38(9) 2_553 5_444
Co F4 Ba 114.69(15) 6_454 5_544
Co F4 Ba 59.19(10) 6_554 5_544
Ba F4 Ba 75.30(8) 2_554 5_544
Ba F4 Ba 151.07(4) 1_554 5_544
Ba F4 Ba 71.38(9) 2_553 5_544
Ba F4 Ba 55.50(5) 5_444 5_544

loop_
_geom_bond_atom_site_label_1
_geom_bond_atom_site_label_2
_geom_bond_distance
_geom_bond_site_symmetry_2
Ba F2 2.632(3) 6
Ba F2 2.632(3) 6_455
Ba F1 2.643(4) 1_556
Ba F1 2.714(3) 6_455
Ba F1 2.714(3) 6
Ba F4 2.843(5) 2
Ba F3 2.858(3) 5_445
Ba F3 2.858(3) 5_545
Ba F2 3.052(5) .
Ba F4 3.341(4) 1_556
Ba F4 3.355(5) 2_556
Ba Co 3.5395(8) 5_445
Co F2 1.993(5) 2_564
Co F3 1.993(4) 2_564
Co F1 2.022(4) 2_565
Co F3 2.069(4) .
Co F4 2.1119(4) 6
Co F4 2.1119(4) 6_455
Co Ba 3.5395(8) 5
Co Ba 3.5395(8) 5_455
Co Ba 3.8951(9) 2_564
Co Ba 3.9048(9) 5_454
Co Ba 3.9048(9) 5_554
Co Ba 4.0419(8) 6_454
F1 Co 2.022(4) 2_564
F1 Ba 2.643(4) 1_554
F1 Ba 2.714(3) 6_554
F1 Ba 2.714(3) 6_454
F2 Co 1.993(5) 2_565
F2 Ba 2.632(3) 6_454
F2 Ba 2.632(3) 6_554
F3 Co 1.993(4) 2_565
F3 Ba 2.858(3) 5
F3 Ba 2.858(3) 5_455
F3 Ba 3.946(4) 6_454
F3 Ba 3.946(4) 6_554
F4 Co 2.1119(3) 6_454
F4 Co 2.1119(3) 6_554
F4 Ba 2.843(5) 2_554
F4 Ba 3.341(4) 1_554
F4 Ba 3.355(5) 2_553
F4 Ba 4.528(4) 5_444
F4 Ba 4.528(4) 5_544
